data_7050493
loop_
_publ_author_name
'Eisentr\"ager, Frank'
'G\"othlich, Alexander'
'Gruber, Irene'
'Heiss, Helmut'
'Kiener, Christoph A.'
'Kr\"uger, Carl'
'Ulrich Notheis, J.'
'Rominger, Frank'
'Scherhag, Gunter'
'Schultz, Madeleine'
'Straub, Bernd F.'
'Volland, Martin A. O.'
'Hofmann, Peter'

_publ_section_title
;
 Sterically crowded diphosphinomethane ligands: molecular structures,
 UV-photoelectron spectroscopy and a convenient general synthesis of
 tBu2PCH2PtBu2 and related species
;
_journal_issue 3
_journal_name_full 'New Journal of Chemistry'
_journal_page_first 540
_journal_page_last 550
_journal_paper_doi 10.1039/b210114a
_journal_volume 27
_journal_year 2003
_chemical_formula_moiety 'C18 H40 P2'
_chemical_formula_sum 'C18 H40 P2'
_chemical_formula_weight 318.44
_chemical_name_common dtbpe
_space_group_IT_number 14
_symmetry_cell_setting monoclinic
_symmetry_space_group_name_Hall '-P 2yn'
_symmetry_space_group_name_H-M 'P 1 21/n 1'
_atom_sites_solution_hydrogens geom
_atom_sites_solution_primary direct
_atom_sites_solution_secondary difmap
_audit_creation_method SHELXL-97
_cell_angle_alpha 90.00
_cell_angle_beta 106.18
_cell_angle_gamma 90.00
_cell_formula_units_Z 2
_cell_length_a 8.500
_cell_length_b 10.1304(2)
_cell_length_c 12.9111(2)
_cell_measurement_temperature 200(2)
_cell_volume 1067.72(3)
_computing_cell_refinement 'Bruker SMART'
_computing_data_collection 'Bruker SMART'
_computing_data_reduction 'Bruker SHELXTL'
_computing_molecular_graphics 'Bruker SHELXTL'
_computing_publication_material 'Bruker SHELXTL'
_computing_structure_refinement 'SHELXL-97 (Sheldrick, 1997)'
_computing_structure_solution 'SHELXS-97 (Sheldrick, 1990)'
_diffrn_ambient_temperature 200(2)
_diffrn_measured_fraction_theta_full 0.999
_diffrn_measured_fraction_theta_max 0.999
_diffrn_measurement_device_type 'CCD area detector'
_diffrn_measurement_method 'phi and omega scans'
_diffrn_radiation_monochromator graphite
_diffrn_radiation_source 'fine-focus sealed tube'
_diffrn_radiation_type MoK\a
_diffrn_radiation_wavelength 0.71073
_diffrn_reflns_av_R_equivalents 0.0331
_diffrn_reflns_av_sigmaI/netI 0.0274
_diffrn_reflns_limit_h_max 11
_diffrn_reflns_limit_h_min -11
_diffrn_reflns_limit_k_max 13
_diffrn_reflns_limit_k_min -13
_diffrn_reflns_limit_l_max 16
_diffrn_reflns_limit_l_min -16
_diffrn_reflns_number 10678
_diffrn_reflns_theta_full 27.49
_diffrn_reflns_theta_max 27.49
_diffrn_reflns_theta_min 2.58
_exptl_absorpt_coefficient_mu 0.197
_exptl_absorpt_correction_T_max 0.97
_exptl_absorpt_correction_T_min 0.79
_exptl_absorpt_correction_type multi-scan
_exptl_absorpt_process_details 'Blessing, Acta Cryst. (1995) A51 33-38.'
_exptl_crystal_colour colorless
_exptl_crystal_density_diffrn 0.990
_exptl_crystal_density_method 'not measured'
_exptl_crystal_description polyhedron
_exptl_crystal_F_000 356
_exptl_crystal_size_max .43
_exptl_crystal_size_mid .18
_exptl_crystal_size_min .14
_refine_diff_density_max 0.286
_refine_diff_density_min -0.169
_refine_diff_density_rms 0.037
_refine_ls_extinction_method none
_refine_ls_goodness_of_fit_ref 1.035
_refine_ls_hydrogen_treatment noref
_refine_ls_matrix_type full
_refine_ls_number_parameters 97
_refine_ls_number_reflns 2444
_refine_ls_number_restraints 0
_refine_ls_restrained_S_all 1.035
_refine_ls_R_factor_all 0.0484
_refine_ls_R_factor_gt 0.0335
_refine_ls_shift/su_max 0.006
_refine_ls_shift/su_mean 0.001
_refine_ls_structure_factor_coef Fsqd
_refine_ls_weighting_details 'calc w=1/[\s^2^(Fo^2^)+(0.0493P)^2^+0.1813P] where P=(Fo^2^+2Fc^2^)/3'
_refine_ls_weighting_scheme calc
_refine_ls_wR_factor_gt 0.0860
_refine_ls_wR_factor_ref 0.0943
_reflns_number_gt 1954
_reflns_number_total 2444
_reflns_threshold_expression >2sigma(I)
_cod_data_source_file b210114a.txt
_cod_data_source_block ig4_dtbpe_6
_cod_depositor_comments
;
The following automatic conversions were performed:
'_symmetry_cell_setting' value 'Monoclinic' changed to 'monoclinic'
according to '/home/saulius/struct/CIF-dictionaries/cif_core.dic'
dictionary named 'cif_core.dic' version 2.4.1 from 2010-06-29.

Automatic conversion script
Id: cif_fix_enum 1527 2010-12-29 10:47:43Z saulius 
;
_cod_original_cell_volume 1067.75(3)
_cod_original_sg_symbol_H-M P2(1)/n
_cod_database_code 7050493

loop_
_symmetry_equiv_pos_as_xyz
'x, y, z'
'-x+1/2, y+1/2, -z+1/2'
'-x, -y, -z'
'x-1/2, -y-1/2, z-1/2'

loop_
_atom_site_label
_atom_site_type_symbol
_atom_site_fract_x
_atom_site_fract_y
_atom_site_fract_z
_atom_site_U_iso_or_equiv
_atom_site_adp_type
_atom_site_occupancy
_atom_site_symmetry_multiplicity
_atom_site_calc_flag
_atom_site_refinement_flags
_atom_site_disorder_assembly
_atom_site_disorder_group
P1 P 0.12113(4) 0.12258(3) 0.64785(2) 0.02836(12) Uani 1 1 d . . .
C1 C -0.01776(18) 0.07045(13) 0.51579(10) 0.0350(3) Uani 1 1 d . . .
H1A H -0.1325 0.0753 0.5192 0.042 Uiso 1 1 calc R . .
H1B H -0.0059 0.1326 0.4592 0.042 Uiso 1 1 calc R . .
C11 C 0.27561(18) 0.23119(14) 0.60817(11) 0.0375(3) Uani 1 1 d . . .
C12 C 0.41596(19) 0.25779(18) 0.71044(14) 0.0514(4) Uani 1 1 d . . .
H12A H 0.4531 0.1741 0.7473 0.077 Uiso 1 1 calc R . .
H12B H 0.3771 0.3162 0.7587 0.077 Uiso 1 1 calc R . .
H12C H 0.5072 0.3000 0.6906 0.077 Uiso 1 1 calc R . .
C13 C 0.2142(2) 0.36233(16) 0.55229(15) 0.0554(4) Uani 1 1 d . . .
H13A H 0.1863 0.4224 0.6040 0.083 Uiso 1 1 calc R . .
H13B H 0.1168 0.3464 0.4919 0.083 Uiso 1 1 calc R . .
H13C H 0.3003 0.4021 0.5253 0.083 Uiso 1 1 calc R . .
C14 C 0.3461(2) 0.14771(17) 0.53192(14) 0.0516(4) Uani 1 1 d . . .
H14A H 0.4396 0.1939 0.5181 0.077 Uiso 1 1 calc R . .
H14B H 0.2614 0.1341 0.4637 0.077 Uiso 1 1 calc R . .
H14C H 0.3822 0.0621 0.5655 0.077 Uiso 1 1 calc R . .
C15 C -0.02235(17) 0.22626(14) 0.70279(11) 0.0360(3) Uani 1 1 d . . .
C16 C 0.0776(2) 0.30249(19) 0.80175(13) 0.0553(5) Uani 1 1 d . . .
H16A H 0.0037 0.3403 0.8401 0.083 Uiso 1 1 calc R . .
H16B H 0.1384 0.3736 0.7786 0.083 Uiso 1 1 calc R . .
H16C H 0.1548 0.2424 0.8499 0.083 Uiso 1 1 calc R . .
C17 C -0.1358(2) 0.32226(17) 0.62501(15) 0.0546(4) Uani 1 1 d . . .
H17A H -0.2023 0.2735 0.5625 0.082 Uiso 1 1 calc R . .
H17B H -0.0699 0.3887 0.6009 0.082 Uiso 1 1 calc R . .
H17C H -0.2078 0.3660 0.6619 0.082 Uiso 1 1 calc R . .
C18 C -0.1279(2) 0.12481(17) 0.74200(15) 0.0519(4) Uani 1 1 d . . .
H18A H -0.0568 0.0668 0.7959 0.078 Uiso 1 1 calc R . .
H18B H -0.1903 0.0720 0.6807 0.078 Uiso 1 1 calc R . .
H18C H -0.2037 0.1711 0.7744 0.078 Uiso 1 1 calc R . .

loop_
_atom_site_aniso_label
_atom_site_aniso_U_11
_atom_site_aniso_U_22
_atom_site_aniso_U_33
_atom_site_aniso_U_23
_atom_site_aniso_U_13
_atom_site_aniso_U_12
P1 0.03257(19) 0.02808(19) 0.02277(18) -0.00167(13) 0.00499(12) -0.00023(14)
C1 0.0421(7) 0.0310(7) 0.0265(6) -0.0043(5) 0.0007(5) 0.0022(6)
C11 0.0436(8) 0.0354(7) 0.0369(7) -0.0045(6) 0.0169(6) -0.0043(6)
C12 0.0372(8) 0.0606(11) 0.0569(10) -0.0152(8) 0.0141(7) -0.0112(7)
C13 0.0722(12) 0.0378(9) 0.0612(11) 0.0058(8) 0.0269(9) -0.0068(8)
C14 0.0629(11) 0.0503(10) 0.0541(10) -0.0106(8) 0.0370(8) -0.0104(8)
C15 0.0379(7) 0.0370(8) 0.0352(7) -0.0080(6) 0.0137(6) -0.0020(6)
C16 0.0575(10) 0.0683(12) 0.0467(9) -0.0285(9) 0.0256(8) -0.0137(9)
C17 0.0554(10) 0.0452(10) 0.0656(11) -0.0019(8) 0.0208(9) 0.0161(8)
C18 0.0482(9) 0.0517(10) 0.0640(11) -0.0066(8) 0.0292(8) -0.0078(8)

loop_
_atom_type_symbol
_atom_type_description
_atom_type_scat_dispersion_real
_atom_type_scat_dispersion_imag
_atom_type_scat_source
C C 0.0033 0.0016 'International Tables Vol C Tables 4.2.6.8 and 6.1.1.4'
H H 0.0000 0.0000 'International Tables Vol C Tables 4.2.6.8 and 6.1.1.4'
P P 0.1023 0.0942 'International Tables Vol C Tables 4.2.6.8 and 6.1.1.4'

loop_
_geom_angle_atom_site_label_1
_geom_angle_atom_site_label_2
_geom_angle_atom_site_label_3
_geom_angle
_geom_angle_site_symmetry_1
_geom_angle_site_symmetry_3
_geom_angle_publ_flag
C1 P1 C11 103.19(7) . . ?
C1 P1 C15 100.99(6) . . ?
C11 P1 C15 110.35(6) . . ?
C1 C1 P1 112.67(12) 3_556 . ?
C13 C11 C12 109.48(13) . . ?
C13 C11 C14 108.50(13) . . ?
C12 C11 C14 107.36(13) . . ?
C13 C11 P1 117.46(11) . . ?
C12 C11 P1 107.50(10) . . ?
C14 C11 P1 106.08(10) . . ?
C17 C15 C16 109.19(14) . . ?
C17 C15 C18 108.75(13) . . ?
C16 C15 C18 107.52(12) . . ?
C17 C15 P1 117.45(10) . . ?
C16 C15 P1 109.08(10) . . ?
C18 C15 P1 104.38(10) . . ?

loop_
_geom_bond_atom_site_label_1
_geom_bond_atom_site_label_2
_geom_bond_distance
_geom_bond_site_symmetry_2
_geom_bond_publ_flag
P1 C1 1.8597(13) . ?
P1 C11 1.8900(14) . ?
P1 C15 1.8910(14) . ?
C1 C1 1.537(3) 3_556 ?
C11 C13 1.532(2) . ?
C11 C12 1.537(2) . ?
C11 C14 1.540(2) . ?
C15 C17 1.531(2) . ?
C15 C16 1.5317(19) . ?
C15 C18 1.540(2) . ?
